data_2215025
loop_
_publ_author_name
'Mi, Li-Wei'
'Han, Min-Le'
'Xiao, Wei-Feng'
'Ng, Seik Weng'

_publ_section_title
;
 Tetraaquabis(1,3-di-4-pyridylpropane-\k<i>N</i>)cobalt(II)
 bis(4-aminonaphthalene-1-sulfonate)
;
_journal_coeditor_code BT2475
_journal_issue 9
_journal_name_full 'Acta Crystallographica Section E'
_journal_page_first m2353
_journal_page_last m2353
_journal_paper_doi 10.1107/S1600536807039633
_journal_volume 63
_journal_year 2007
_chemical_formula_iupac '[Co (C13 H14 N2)2 (H2 O)4] (C10 H8 N O3 S)2'
_chemical_formula_moiety 'C26 H36 Co N4 O4 2+, 2(C10 H8 N O3 S -)'
_chemical_formula_sum 'C46 H52 Co N6 O10 S2'
_chemical_formula_weight 971.99
_chemical_name_systematic
;
Tetraaquabis(1,3-di-4-pyridylpropane-\kN)cobalt(II)
bis(4-aminonaphthalene-1-sulfonate)
;
_space_group_IT_number 14
_symmetry_cell_setting monoclinic
_symmetry_space_group_name_Hall '-P 2ybc'
_symmetry_space_group_name_H-M 'P 1 21/c 1'
_atom_sites_solution_hydrogens geom
_atom_sites_solution_primary direct
_atom_sites_solution_secondary difmap
_audit_creation_method SHELXL-97
_cell_angle_alpha 90.00
_cell_angle_beta 104.6250(10)
_cell_angle_gamma 90.00
_cell_formula_units_Z 2
_cell_length_a 9.7790(6)
_cell_length_b 16.2610(10)
_cell_length_c 15.3750(10)
_cell_measurement_reflns_used 743
_cell_measurement_temperature 295(2)
_cell_measurement_theta_max 28.2
_cell_measurement_theta_min 2.5
_cell_volume 2365.7(3)
_computing_cell_refinement 'SAINT (Bruker, 2006)'
_computing_data_collection 'APEX2 (Bruker, 2006)'
_computing_data_reduction 'SAINT (Bruker, 2006)'
_computing_molecular_graphics 'X-SEED (Barbour, 2001)'
_computing_publication_material 'publCIF (Westrip, 2007)'
_computing_structure_refinement 'SHELXL97 (Sheldrick, 1997)'
_computing_structure_solution 'SHELXS97 (Sheldrick, 1997)'
_diffrn_ambient_temperature 295(2)
_diffrn_measured_fraction_theta_full 0.992
_diffrn_measured_fraction_theta_max 0.992
_diffrn_measurement_device_type 'Bruker APEX II area-detector'
_diffrn_measurement_method '\f and \w'
_diffrn_radiation_monochromator graphite
_diffrn_radiation_source 'fine-focus sealed tube'
_diffrn_radiation_type MoK\a
_diffrn_radiation_wavelength 0.71073
_diffrn_reflns_av_R_equivalents 0.0167
_diffrn_reflns_av_sigmaI/netI 0.0184
_diffrn_reflns_limit_h_max 12
_diffrn_reflns_limit_h_min -8
_diffrn_reflns_limit_k_max 21
_diffrn_reflns_limit_k_min -21
_diffrn_reflns_limit_l_max 19
_diffrn_reflns_limit_l_min -18
_diffrn_reflns_number 16557
_diffrn_reflns_theta_full 27.50
_diffrn_reflns_theta_max 27.50
_diffrn_reflns_theta_min 2.49
_diffrn_standards_decay_% 0
_diffrn_standards_interval_count 0
_diffrn_standards_interval_time 0
_diffrn_standards_number 0
_exptl_absorpt_coefficient_mu 0.514
_exptl_absorpt_correction_T_max 0.878
_exptl_absorpt_correction_T_min 0.759
_exptl_absorpt_correction_type multi-scan
_exptl_absorpt_process_details '(SADABS; Sheldrick, 1996)'
_exptl_crystal_colour Red
_exptl_crystal_density_diffrn 1.365
_exptl_crystal_density_method 'not measured'
_exptl_crystal_description Block
_exptl_crystal_F_000 1018
_exptl_crystal_size_max 0.42
_exptl_crystal_size_mid 0.31
_exptl_crystal_size_min 0.26
_refine_diff_density_max 0.272
_refine_diff_density_min -0.313
_refine_ls_extinction_method none
_refine_ls_goodness_of_fit_ref 1.026
_refine_ls_hydrogen_treatment mixed
_refine_ls_matrix_type full
_refine_ls_number_parameters 319
_refine_ls_number_reflns 5383
_refine_ls_number_restraints 6
_refine_ls_restrained_S_all 1.026
_refine_ls_R_factor_all 0.0389
_refine_ls_R_factor_gt 0.0308
_refine_ls_shift/su_max 0.001
_refine_ls_shift/su_mean 0.000
_refine_ls_structure_factor_coef Fsqd
_refine_ls_weighting_details 'calc w=1/[\s^2^(Fo^2^)+(0.0499P)^2^+0.4354P] where P=(Fo^2^+2Fc^2^)/3'
_refine_ls_weighting_scheme calc
_refine_ls_wR_factor_gt 0.0831
_refine_ls_wR_factor_ref 0.0891
_reflns_number_gt 4524
_reflns_number_total 5383
_reflns_threshold_expression I>2\s(I)
_cod_data_source_file bt2475.cif
_cod_data_source_block I
_cod_original_cell_volume 2365.6(3)
_cod_original_sg_symbol_H-M 'P 21/c'
_cod_database_code 2215025
_cod_database_fobs_code 2215025

loop_
_symmetry_equiv_pos_as_xyz
'x, y, z'
'-x, y+1/2, -z+1/2'
'-x, -y, -z'
'x, -y-1/2, z-1/2'

loop_
_atom_site_type_symbol
_atom_site_label
_atom_site_fract_x
_atom_site_fract_y
_atom_site_fract_z
_atom_site_U_iso_or_equiv
_atom_site_adp_type
_atom_site_calc_flag
_atom_site_refinement_flags
_atom_site_occupancy
Co Co1 0.5000 0.5000 0.5000 0.03216(9) Uani d S 1
S S1 0.04035(4) 0.59566(2) 0.64502(2) 0.04044(11) Uani d . 1
O O1 0.17834(13) 0.56048(8) 0.64976(8) 0.0567(3) Uani d . 1
O O2 -0.02305(14) 0.63540(8) 0.55948(8) 0.0586(3) Uani d . 1
O O3 -0.05603(13) 0.53643(8) 0.66932(8) 0.0535(3) Uani d . 1
O O1W 0.35327(13) 0.58214(8) 0.53205(8) 0.0472(3) Uani d D 1
H H11 0.2855(17) 0.5976(12) 0.4894(11) 0.067(6) Uiso d D 1
H H12 0.315(2) 0.5725(13) 0.5741(11) 0.067(6) Uiso d D 1
O O2W 0.65302(13) 0.55626(8) 0.60223(7) 0.0481(3) Uani d D 1
H H21 0.7406(11) 0.5579(13) 0.6092(14) 0.063(6) Uiso d D 1
H H22 0.640(2) 0.5608(14) 0.6540(8) 0.077(7) Uiso d D 1
N N1 0.53869(13) 0.58325(8) 0.39844(8) 0.0360(3) Uani d . 1
N N2 0.62516(18) 0.57641(11) -0.22209(10) 0.0620(4) Uani d . 1
N N3 0.10056(15) 0.87085(8) 0.90985(9) 0.0418(3) Uani d D 1
H H31 0.0643(17) 0.8627(10) 0.9540(9) 0.042(5) Uiso d D 1
H H32 0.0650(18) 0.9146(8) 0.8821(11) 0.046(5) Uiso d D 1
C C1 0.43213(18) 0.61539(11) 0.33443(11) 0.0466(4) Uani d . 1
H H1 0.3400 0.6053 0.3379 0.056 Uiso calc R 1
C C2 0.45187(19) 0.66237(11) 0.26416(11) 0.0498(4) Uani d . 1
H H2 0.3744 0.6838 0.2222 0.060 Uiso calc R 1
C C3 0.58785(19) 0.67768(10) 0.25596(10) 0.0440(4) Uani d . 1
C C4 0.69713(18) 0.64612(10) 0.32255(11) 0.0473(4) Uani d . 1
H H4 0.7901 0.6556 0.3207 0.057 Uiso calc R 1
C C5 0.66959(17) 0.60054(10) 0.39194(10) 0.0412(3) Uani d . 1
H H5 0.7457 0.5809 0.4363 0.049 Uiso calc R 1
C C6 0.6135(2) 0.72465(11) 0.17690(11) 0.0547(4) Uani d . 1
H H6A 0.7018 0.7546 0.1959 0.066 Uiso calc R 1
H H6B 0.5383 0.7645 0.1568 0.066 Uiso calc R 1
C C7 0.6199(2) 0.66793(10) 0.09830(10) 0.0502(4) Uani d . 1
H H7A 0.6977 0.6296 0.1174 0.060 Uiso calc R 1
H H7B 0.5331 0.6364 0.0805 0.060 Uiso calc R 1
C C8 0.6399(2) 0.71753(11) 0.01797(11) 0.0559(4) Uani d . 1
H H8A 0.5661 0.7588 0.0026 0.067 Uiso calc R 1
H H8B 0.7298 0.7460 0.0352 0.067 Uiso calc R 1
C C9 0.5088(2) 0.59422(16) -0.19520(14) 0.0721(6) Uani d . 1
H H9 0.4222 0.5763 -0.2304 0.086 Uiso calc R 1
C C10 0.5104(2) 0.63766(15) -0.11825(13) 0.0639(5) Uani d . 1
H H10 0.4261 0.6482 -0.1027 0.077 Uiso calc R 1
C C11 0.63622(19) 0.66574(11) -0.06400(10) 0.0473(4) Uani d . 1
C C12 0.75670(19) 0.64531(13) -0.09045(11) 0.0563(5) Uani d . 1
H H121 0.8449 0.6610 -0.0554 0.068 Uiso calc R 1
C C13 0.7465(2) 0.60173(13) -0.16871(13) 0.0609(5) Uani d . 1
H H13 0.8295 0.5894 -0.1850 0.073 Uiso calc R 1
C C14 0.06477(15) 0.67457(9) 0.72696(9) 0.0347(3) Uani d . 1
C C15 0.03967(16) 0.75405(9) 0.69763(10) 0.0402(3) Uani d . 1
H H15 0.0136 0.7648 0.6362 0.048 Uiso calc R 1
C C16 0.05262(17) 0.81950(9) 0.75851(10) 0.0408(3) Uani d . 1
H H16 0.0368 0.8730 0.7370 0.049 Uiso calc R 1
C C17 0.08839(15) 0.80554(8) 0.84941(9) 0.0342(3) Uani d . 1
C C18 0.11955(15) 0.72344(8) 0.88304(9) 0.0338(3) Uani d . 1
C C19 0.16225(18) 0.70681(10) 0.97662(10) 0.0454(4) Uani d . 1
H H19 0.1718 0.7500 1.0174 0.054 Uiso calc R 1
C C20 0.1896(2) 0.62808(11) 1.00766(12) 0.0574(5) Uani d . 1
H H20 0.2157 0.6180 1.0692 0.069 Uiso calc R 1
C C21 0.1782(2) 0.56277(11) 0.94689(13) 0.0579(5) Uani d . 1
H H211 0.1973 0.5095 0.9685 0.069 Uiso calc R 1
C C22 0.13945(18) 0.57630(10) 0.85632(11) 0.0465(4) Uani d . 1
H H221 0.1335 0.5322 0.8171 0.056 Uiso calc R 1
C C23 0.10801(15) 0.65683(9) 0.82121(9) 0.0343(3) Uani d . 1

loop_
_atom_site_aniso_label
_atom_site_aniso_U_11
_atom_site_aniso_U_22
_atom_site_aniso_U_33
_atom_site_aniso_U_12
_atom_site_aniso_U_13
_atom_site_aniso_U_23
Co1 0.02968(15) 0.04245(16) 0.02514(13) 0.00390(11) 0.00836(10) 0.00034(10)
S1 0.0375(2) 0.0465(2) 0.0397(2) -0.00494(16) 0.01423(16) -0.01240(15)
O1 0.0469(7) 0.0694(8) 0.0596(7) 0.0074(6) 0.0247(6) -0.0138(6)
O2 0.0647(8) 0.0700(8) 0.0381(6) -0.0011(7) 0.0075(6) -0.0122(5)
O3 0.0531(7) 0.0504(7) 0.0613(7) -0.0169(6) 0.0224(6) -0.0178(6)
O1W 0.0430(7) 0.0627(7) 0.0386(6) 0.0179(5) 0.0151(5) 0.0059(5)
O2W 0.0384(7) 0.0732(8) 0.0326(6) -0.0061(6) 0.0085(5) -0.0093(5)
N1 0.0342(6) 0.0458(7) 0.0290(6) 0.0041(5) 0.0096(5) 0.0005(5)
N2 0.0634(10) 0.0840(11) 0.0420(8) -0.0129(9) 0.0198(7) -0.0087(7)
N3 0.0493(8) 0.0349(7) 0.0418(7) -0.0032(6) 0.0127(6) -0.0047(5)
C1 0.0368(8) 0.0635(10) 0.0404(8) 0.0056(7) 0.0116(7) 0.0089(7)
C2 0.0489(10) 0.0612(10) 0.0375(8) 0.0078(8) 0.0074(7) 0.0107(7)
C3 0.0601(10) 0.0413(8) 0.0349(7) -0.0015(7) 0.0199(7) -0.0023(6)
C4 0.0429(9) 0.0555(9) 0.0479(9) -0.0028(7) 0.0198(7) 0.0008(7)
C5 0.0358(8) 0.0499(9) 0.0382(8) 0.0022(7) 0.0098(6) 0.0014(6)
C6 0.0803(13) 0.0478(9) 0.0426(9) -0.0027(9) 0.0276(9) 0.0034(7)
C7 0.0684(12) 0.0492(9) 0.0370(8) -0.0014(8) 0.0209(8) 0.0042(6)
C8 0.0754(13) 0.0560(10) 0.0405(8) -0.0084(9) 0.0228(8) 0.0040(7)
C9 0.0514(12) 0.1150(18) 0.0483(11) -0.0213(12) 0.0099(9) -0.0140(11)
C10 0.0437(10) 0.1006(16) 0.0516(10) -0.0075(10) 0.0195(8) -0.0068(10)
C11 0.0537(10) 0.0561(9) 0.0335(7) -0.0064(8) 0.0137(7) 0.0089(6)
C12 0.0427(9) 0.0831(13) 0.0414(9) -0.0087(9) 0.0075(7) 0.0015(8)
C13 0.0491(11) 0.0883(14) 0.0495(10) -0.0010(10) 0.0206(8) -0.0010(9)
C14 0.0304(7) 0.0391(7) 0.0359(7) -0.0036(6) 0.0106(6) -0.0053(5)
C15 0.0420(8) 0.0457(8) 0.0326(7) -0.0018(7) 0.0086(6) 0.0006(6)
C16 0.0460(9) 0.0348(7) 0.0410(8) 0.0015(6) 0.0099(7) 0.0035(6)
C17 0.0297(7) 0.0347(7) 0.0386(7) -0.0042(5) 0.0093(6) -0.0039(5)
C18 0.0292(7) 0.0371(7) 0.0348(7) -0.0027(6) 0.0078(6) -0.0006(5)
C19 0.0495(9) 0.0483(9) 0.0367(8) -0.0007(7) 0.0078(7) -0.0017(6)
C20 0.0719(13) 0.0576(10) 0.0395(9) 0.0064(9) 0.0083(8) 0.0104(7)
C21 0.0728(13) 0.0425(9) 0.0567(10) 0.0083(9) 0.0134(9) 0.0134(7)
C22 0.0519(10) 0.0356(8) 0.0518(9) 0.0014(7) 0.0129(8) -0.0008(6)
C23 0.0294(7) 0.0362(7) 0.0378(7) -0.0021(6) 0.0095(6) -0.0015(5)

loop_
_atom_type_symbol
_atom_type_description
_atom_type_scat_dispersion_real
_atom_type_scat_dispersion_imag
_atom_type_scat_source
C C 0.0033 0.0016 'International Tables Vol C Tables 4.2.6.8 and 6.1.1.4'
H H 0.0000 0.0000 'International Tables Vol C Tables 4.2.6.8 and 6.1.1.4'
N N 0.0061 0.0033 'International Tables Vol C Tables 4.2.6.8 and 6.1.1.4'
O O 0.0106 0.0060 'International Tables Vol C Tables 4.2.6.8 and 6.1.1.4'
S S 0.1246 0.1234 'International Tables Vol C Tables 4.2.6.8 and 6.1.1.4'
Co Co 0.3494 0.9721 'International Tables Vol C Tables 4.2.6.8 and 6.1.1.4'

loop_
_geom_angle_atom_site_label_1
_geom_angle_atom_site_label_2
_geom_angle_atom_site_label_3
_geom_angle_site_symmetry_1
_geom_angle_site_symmetry_3
_geom_angle
O2W Co1 O2W 3_666 . 180.0
O2W Co1 O1W 3_666 . 93.03(5)
O2W Co1 O1W . . 86.97(5)
O2W Co1 O1W 3_666 3_666 86.97(5)
O2W Co1 O1W . 3_666 93.03(5)
O1W Co1 O1W . 3_666 180.0
O2W Co1 N1 3_666 . 87.34(5)
O2W Co1 N1 . . 92.66(5)
O1W Co1 N1 . . 91.47(5)
O1W Co1 N1 3_666 . 88.53(5)
O2W Co1 N1 3_666 3_666 92.66(5)
O2W Co1 N1 . 3_666 87.34(5)
O1W Co1 N1 . 3_666 88.53(5)
O1W Co1 N1 3_666 3_666 91.47(5)
N1 Co1 N1 . 3_666 180.00(5)
O1 S1 O2 . . 113.51(8)
O1 S1 O3 . . 112.29(8)
O2 S1 O3 . . 111.63(8)
O1 S1 C14 . . 107.05(7)
O2 S1 C14 . . 105.73(7)
O3 S1 C14 . . 105.99(7)
Co1 O1W H11 . . 117.0(15)
Co1 O1W H12 . . 121.5(15)
H11 O1W H12 . . 104(2)
Co1 O2W H21 . . 128.8(14)
Co1 O2W H22 . . 120.1(16)
H21 O2W H22 . . 106(2)
C5 N1 C1 . . 116.26(13)
C5 N1 Co1 . . 121.89(10)
C1 N1 Co1 . . 121.67(11)
C13 N2 C9 . . 116.09(17)
C17 N3 H31 . . 115.5(12)
C17 N3 H32 . . 110.1(12)
H31 N3 H32 . . 109(2)
N1 C1 C2 . . 123.62(16)
N1 C1 H1 . . 118.2
C2 C1 H1 . . 118.2
C1 C2 C3 . . 119.86(15)
C1 C2 H2 . . 120.1
C3 C2 H2 . . 120.1
C4 C3 C2 . . 116.49(14)
C4 C3 C6 . . 122.09(16)
C2 C3 C6 . . 121.40(16)
C3 C4 C5 . . 120.52(15)
C3 C4 H4 . . 119.7
C5 C4 H4 . . 119.7
N1 C5 C4 . . 123.18(14)
N1 C5 H5 . . 118.4
C4 C5 H5 . . 118.4
C3 C6 C7 . . 112.23(13)
C3 C6 H6A . . 109.2
C7 C6 H6A . . 109.2
C3 C6 H6B . . 109.2
C7 C6 H6B . . 109.2
H6A C6 H6B . . 107.9
C8 C7 C6 . . 110.99(14)
C8 C7 H7A . . 109.4
C6 C7 H7A . . 109.4
C8 C7 H7B . . 109.4
C6 C7 H7B . . 109.4
H7A C7 H7B . . 108.0
C11 C8 C7 . . 113.56(14)
C11 C8 H8A . . 108.9
C7 C8 H8A . . 108.9
C11 C8 H8B . . 108.9
C7 C8 H8B . . 108.9
H8A C8 H8B . . 107.7
N2 C9 C10 . . 123.52(19)
N2 C9 H9 . . 118.2
C10 C9 H9 . . 118.2
C9 C10 C11 . . 120.34(18)
C9 C10 H10 . . 119.8
C11 C10 H10 . . 119.8
C10 C11 C12 . . 116.10(16)
C10 C11 C8 . . 121.30(17)
C12 C11 C8 . . 122.58(16)
C13 C12 C11 . . 120.13(17)
C13 C12 H121 . . 119.9
C11 C12 H121 . . 119.9
N2 C13 C12 . . 123.77(18)
N2 C13 H13 . . 118.1
C12 C13 H13 . . 118.1
C15 C14 C23 . . 120.35(13)
C15 C14 S1 . . 117.93(11)
C23 C14 S1 . . 121.72(11)
C14 C15 C16 . . 121.19(13)
C14 C15 H15 . . 119.4
C16 C15 H15 . . 119.4
C17 C16 C15 . . 120.77(14)
C17 C16 H16 . . 119.6
C15 C16 H16 . . 119.6
C16 C17 N3 . . 120.62(13)
C16 C17 C18 . . 119.81(13)
N3 C17 C18 . . 119.52(13)
C19 C18 C23 . . 118.97(13)
C19 C18 C17 . . 121.56(13)
C23 C18 C17 . . 119.47(12)
C20 C19 C18 . . 120.87(15)
C20 C19 H19 . . 119.6
C18 C19 H19 . . 119.6
C19 C20 C21 . . 120.07(16)
C19 C20 H20 . . 120.0
C21 C20 H20 . . 120.0
C22 C21 C20 . . 120.87(16)
C22 C21 H211 . . 119.6
C20 C21 H211 . . 119.6
C21 C22 C23 . . 120.91(15)
C21 C22 H221 . . 119.5
C23 C22 H221 . . 119.5
C22 C23 C18 . . 118.28(13)
C22 C23 C14 . . 123.39(13)
C18 C23 C14 . . 118.33(12)

loop_
_geom_bond_atom_site_label_1
_geom_bond_atom_site_label_2
_geom_bond_site_symmetry_2
_geom_bond_distance
_geom_bond_publ_flag
Co1 O1w . 2.1080(10) no
Co1 O2w . 2.0880(10) no
Co1 N1 . 2.1710(10) no
Co1 O2w 3_666 2.0880(10) ?
Co1 O1w 3_666 2.1080(10) ?
Co1 N1 3_666 2.1710(10) ?
S1 O1 . 1.4504(12) ?
S1 O2 . 1.4560(13) ?
S1 O3 . 1.4606(12) ?
S1 C14 . 1.7717(14) ?
O1W H11 . 0.840(10) ?
O1W H12 . 0.840(10) ?
O2W H21 . 0.840(10) ?
O2W H22 . 0.840(10) ?
N1 C5 . 1.339(2) ?
N1 C1 . 1.345(2) ?
N2 C13 . 1.326(3) ?
N2 C9 . 1.337(3) ?
N3 C17 . 1.3962(18) ?
N3 H31 . 0.850(10) ?
N3 H32 . 0.860(10) ?
C1 C2 . 1.376(2) ?
C1 H1 . 0.9300 ?
C2 C3 . 1.390(2) ?
C2 H2 . 0.9300 ?
C3 C4 . 1.379(2) ?
C3 C6 . 1.509(2) ?
C4 C5 . 1.380(2) ?
C4 H4 . 0.9300 ?
C5 H5 . 0.9300 ?
C6 C7 . 1.534(2) ?
C6 H6A . 0.9700 ?
C6 H6B . 0.9700 ?
C7 C8 . 1.528(2) ?
C7 H7A . 0.9700 ?
C7 H7B . 0.9700 ?
C8 C11 . 1.509(2) ?
C8 H8A . 0.9700 ?
C8 H8B . 0.9700 ?
C9 C10 . 1.375(3) ?
C9 H9 . 0.9300 ?
C10 C11 . 1.378(3) ?
C10 H10 . 0.9300 ?
C11 C12 . 1.380(2) ?
C12 C13 . 1.378(3) ?
C12 H121 . 0.9300 ?
C13 H13 . 0.9300 ?
C14 C15 . 1.370(2) ?
C14 C23 . 1.4327(19) ?
C15 C16 . 1.402(2) ?
C15 H15 . 0.9300 ?
C16 C17 . 1.371(2) ?
C16 H16 . 0.9300 ?
C17 C18 . 1.4363(19) ?
C18 C19 . 1.419(2) ?
C18 C23 . 1.4266(19) ?
C19 C20 . 1.369(2) ?
C19 H19 . 0.9300 ?
C20 C21 . 1.400(3) ?
C20 H20 . 0.9300 ?
C21 C22 . 1.365(2) ?
C21 H211 . 0.9300 ?
C22 C23 . 1.420(2) ?
C22 H221 . 0.9300 ?

loop_
_geom_hbond_atom_site_label_D
_geom_hbond_atom_site_label_H
_geom_hbond_atom_site_label_A
_geom_hbond_site_symmetry_A
_geom_hbond_distance_DH
_geom_hbond_distance_HA
_geom_hbond_distance_DA
_geom_hbond_angle_DHA
_geom_hbond_publ_flag
O1W H12 O1 . 0.840(10) 1.990(10) 2.8090(10) 164(2) yes
O1W H11 N3 4_575 0.840(10) 1.980(10) 2.807(2) 167(2) yes
O2W H21 O3 1_655 0.840(10) 2.000(10) 2.790(2) 157(2) yes
O2W H22 N2 1_556 0.840(10) 1.960(10) 2.802(2) 175(2) yes
N3 H31 O2 4_576 0.850(10) 2.010(10) 2.858(2) 170(2) yes
N3 H32 O3 2_556 0.860(10) 2.130(10) 2.942(2) 159(2) yes

loop_
_geom_torsion_atom_site_label_1
_geom_torsion_atom_site_label_2
_geom_torsion_atom_site_label_3
_geom_torsion_atom_site_label_4
_geom_torsion_site_symmetry_1
_geom_torsion
O2W Co1 N1 C5 3_666 -132.91(12)
O2W Co1 N1 C5 . 47.09(12)
O1W Co1 N1 C5 . 134.13(12)
O1W Co1 N1 C5 3_666 -45.87(12)
O2W Co1 N1 C1 3_666 42.01(12)
O2W Co1 N1 C1 . -137.99(12)
O1W Co1 N1 C1 . -50.96(13)
O1W Co1 N1 C1 3_666 129.04(13)
C5 N1 C1 C2 . 1.2(2)
Co1 N1 C1 C2 . -173.96(13)
N1 C1 C2 C3 . 1.0(3)
C1 C2 C3 C4 . -2.2(2)
C1 C2 C3 C6 . 176.33(16)
C2 C3 C4 C5 . 1.2(2)
C6 C3 C4 C5 . -177.29(15)
C1 N1 C5 C4 . -2.3(2)
Co1 N1 C5 C4 . 172.91(12)
C3 C4 C5 N1 . 1.1(2)
C4 C3 C6 C7 . 88.7(2)
C2 C3 C6 C7 . -89.8(2)
C3 C6 C7 C8 . 177.69(17)
C6 C7 C8 C11 . -175.75(17)
C13 N2 C9 C10 . 1.4(3)
N2 C9 C10 C11 . 0.2(4)
C9 C10 C11 C12 . -1.9(3)
C9 C10 C11 C8 . 176.58(19)
C7 C8 C11 C10 . 77.4(2)
C7 C8 C11 C12 . -104.1(2)
C10 C11 C12 C13 . 2.1(3)
C8 C11 C12 C13 . -176.35(17)
C9 N2 C13 C12 . -1.2(3)
C11 C12 C13 N2 . -0.6(3)
O1 S1 C14 C15 . 113.60(13)
O2 S1 C14 C15 . -7.73(14)
O3 S1 C14 C15 . -126.36(13)
O1 S1 C14 C23 . -67.00(13)
O2 S1 C14 C23 . 171.67(12)
O3 S1 C14 C23 . 53.04(14)
C23 C14 C15 C16 . -1.3(2)
S1 C14 C15 C16 . 178.07(12)
C14 C15 C16 C17 . -1.2(2)
C15 C16 C17 N3 . -179.70(14)
C15 C16 C17 C18 . 3.0(2)
C16 C17 C18 C19 . 177.55(15)
N3 C17 C18 C19 . 0.2(2)
C16 C17 C18 C23 . -2.2(2)
N3 C17 C18 C23 . -179.58(13)
C23 C18 C19 C20 . -1.2(2)
C17 C18 C19 C20 . 179.03(16)
C18 C19 C20 C21 . 1.2(3)
C19 C20 C21 C22 . -0.3(3)
C20 C21 C22 C23 . -0.7(3)
C21 C22 C23 C18 . 0.7(2)
C21 C22 C23 C14 . -179.02(16)
C19 C18 C23 C22 . 0.2(2)
C17 C18 C23 C22 . 180.00(14)
C19 C18 C23 C14 . 179.99(14)
C17 C18 C23 C14 . -0.3(2)
C15 C14 C23 C22 . -178.26(15)
S1 C14 C23 C22 . 2.4(2)
C15 C14 C23 C18 . 2.0(2)
S1 C14 C23 C18 . -177.38(10)
